data_7203300
loop_
_publ_author_name
'Smith, Rhett C.'
'Gleason, L. Beth'
'Protasiewicz, John D.'

_publ_section_title
;
 Solution and film photoluminescence of mesityl-substituted PPVs and
 low molecular weight models
;
_journal_issue 25
_journal_name_full 'Journal of Materials Chemistry'
_journal_page_first 2445
_journal_paper_doi 10.1039/b601824f
_journal_volume 16
_journal_year 2006
_chemical_formula_sum 'C70 H82 O2'
_chemical_formula_weight 955.36
_chemical_name_systematic
;
?
;
_space_group_IT_number 2
_symmetry_cell_setting triclinic
_symmetry_space_group_name_Hall '-P 1'
_symmetry_space_group_name_H-M 'P -1'
_atom_sites_solution_hydrogens geom
_atom_sites_solution_primary direct
_atom_sites_solution_secondary difmap
_audit_creation_method SHELXL-97
_cell_angle_alpha 104.921(18)
_cell_angle_beta 97.54(3)
_cell_angle_gamma 103.68(2)
_cell_formula_units_Z 1
_cell_length_a 9.086(3)
_cell_length_b 10.859(3)
_cell_length_c 16.278(4)
_cell_measurement_reflns_used 68
_cell_measurement_temperature 293(2)
_cell_measurement_theta_max 24
_cell_measurement_theta_min 1.7
_cell_volume 1476.0(8)
_computing_cell_refinement 'Bruker XSCANS'
_computing_data_collection 'Bruker XSCANS'
_computing_data_reduction 'Bruker XSCANS'
_computing_molecular_graphics 'Bruker SHELXTL'
_computing_publication_material 'Bruker SHELXTL'
_computing_structure_refinement 'SHELXL-97 (Sheldrick, 1997)'
_computing_structure_solution 'SHELXS-97 (Sheldrick, 1990)'
_diffrn_ambient_temperature 293(2)
_diffrn_measured_fraction_theta_full 0.985
_diffrn_measured_fraction_theta_max 0.985
_diffrn_measurement_device_type 'point detector Siemens P4'
_diffrn_measurement_method 'phi and omega scans'
_diffrn_radiation_monochromator graphite
_diffrn_radiation_source 'fine-focus sealed tube'
_diffrn_radiation_type MoK\a
_diffrn_radiation_wavelength 0.71073
_diffrn_reflns_av_R_equivalents 0.0251
_diffrn_reflns_av_sigmaI/netI 0.0614
_diffrn_reflns_limit_h_max 1
_diffrn_reflns_limit_h_min -10
_diffrn_reflns_limit_k_max 11
_diffrn_reflns_limit_k_min -11
_diffrn_reflns_limit_l_max 18
_diffrn_reflns_limit_l_min -18
_diffrn_reflns_number 5563
_diffrn_reflns_theta_full 24.00
_diffrn_reflns_theta_max 24.00
_diffrn_reflns_theta_min 2.02
_exptl_absorpt_coefficient_mu 0.062
_exptl_crystal_colour yellow
_exptl_crystal_density_diffrn 1.075
_exptl_crystal_density_method 'not measured'
_exptl_crystal_description 'irregular shape'
_exptl_crystal_F_000 518
_exptl_crystal_size_max 0.38
_exptl_crystal_size_mid 0.32
_exptl_crystal_size_min 0.24
_refine_diff_density_max 0.192
_refine_diff_density_min -0.158
_refine_diff_density_rms 0.036
_refine_ls_extinction_method none
_refine_ls_goodness_of_fit_ref 1.627
_refine_ls_hydrogen_treatment constr
_refine_ls_matrix_type full
_refine_ls_number_parameters 332
_refine_ls_number_reflns 4578
_refine_ls_number_restraints 0
_refine_ls_restrained_S_all 1.627
_refine_ls_R_factor_all 0.1229
_refine_ls_R_factor_gt 0.0598
_refine_ls_shift/su_max 0.038
_refine_ls_shift/su_mean 0.001
_refine_ls_structure_factor_coef Fsqd
_refine_ls_weighting_details 'calc w=1/[\s^2^(Fo^2^)+(0.0000P)^2^+0.0000P] where P=(Fo^2^+2Fc^2^)/3'
_refine_ls_weighting_scheme calc
_refine_ls_wR_factor_gt 0.0784
_refine_ls_wR_factor_ref 0.0850
_reflns_number_gt 2630
_reflns_number_total 4578
_reflns_threshold_expression >2sigma(I)
_cod_data_source_file b601824f.txt
_cod_data_source_block dmphx
_cod_depositor_comments
;
The following automatic conversions were performed:
'_symmetry_cell_setting' value 'Triclinic' changed to 'triclinic'
according to '/home/saulius/struct/CIF-dictionaries/cif_core.dic'
dictionary named 'cif_core.dic' version 2.4.1 from 2010-06-29.

Automatic conversion script
Id: cif_fix_enum 1527 2010-12-29 10:47:43Z saulius 
;
_cod_original_cell_volume 1476.0(7)
_cod_original_sg_symbol_H-M P-1
_cod_database_code 7203300

loop_
_symmetry_equiv_pos_as_xyz
'x, y, z'
'-x, -y, -z'

loop_
_atom_site_label
_atom_site_type_symbol
_atom_site_fract_x
_atom_site_fract_y
_atom_site_fract_z
_atom_site_U_iso_or_equiv
_atom_site_adp_type
_atom_site_occupancy
_atom_site_symmetry_multiplicity
_atom_site_calc_flag
_atom_site_refinement_flags
_atom_site_disorder_assembly
_atom_site_disorder_group
O1 O 0.4612(2) -0.16639(17) 0.33400(10) 0.0551(5) Uani 1 1 d . . .
C1 C 0.1947(3) 0.1905(2) 0.29220(15) 0.0376(7) Uani 1 1 d . . .
C2 C 0.0881(3) 0.2590(2) 0.32084(16) 0.0427(7) Uani 1 1 d . . .
C3 C 0.0093(3) 0.3099(3) 0.26502(19) 0.0560(8) Uani 1 1 d . . .
H3 H -0.0600 0.3558 0.2843 0.067 Uiso 1 1 calc R . .
C4 C 0.0320(3) 0.2933(3) 0.18135(19) 0.0595(9) Uani 1 1 d . . .
H4 H -0.0219 0.3273 0.1442 0.071 Uiso 1 1 calc R . .
C5 C 0.1359(3) 0.2257(3) 0.15304(17) 0.0514(8) Uani 1 1 d . . .
H5 H 0.1513 0.2150 0.0966 0.062 Uiso 1 1 calc R . .
C6 C 0.2173(3) 0.1735(2) 0.20624(15) 0.0397(7) Uani 1 1 d . . .
C7 C 0.0557(3) 0.2737(3) 0.41073(17) 0.0455(7) Uani 1 1 d . . .
C8 C 0.1409(3) 0.3851(3) 0.48010(18) 0.0534(8) Uani 1 1 d . . .
C9 C 0.1137(4) 0.3899(3) 0.56311(19) 0.0660(9) Uani 1 1 d . . .
H9 H 0.1710 0.4628 0.6097 0.079 Uiso 1 1 calc R . .
C10 C 0.0057(4) 0.2911(4) 0.5785(2) 0.0707(10) Uani 1 1 d . . .
C11 C -0.0778(4) 0.1829(3) 0.5088(2) 0.0711(10) Uani 1 1 d . . .
H11 H -0.1517 0.1154 0.5183 0.085 Uiso 1 1 calc R . .
C12 C -0.0543(4) 0.1724(3) 0.42504(19) 0.0574(8) Uani 1 1 d . . .
C13 C 0.2618(4) 0.4958(3) 0.4669(2) 0.0808(11) Uani 1 1 d . . .
H13A H 0.3103 0.5613 0.5218 0.121 Uiso 1 1 calc R . .
H13B H 0.2138 0.5360 0.4289 0.121 Uiso 1 1 calc R . .
H13C H 0.3383 0.4605 0.4414 0.121 Uiso 1 1 calc R . .
C14 C -0.0201(5) 0.2980(3) 0.67070(19) 0.1078(14) Uani 1 1 d . . .
H14A H -0.0990 0.3414 0.6825 0.162 Uiso 1 1 calc R . .
H14B H 0.0745 0.3473 0.7119 0.162 Uiso 1 1 calc R . .
H14C H -0.0521 0.2097 0.6754 0.162 Uiso 1 1 calc R . .
C15 C -0.1464(4) 0.0488(3) 0.35137(19) 0.0896(12) Uani 1 1 d . . .
H15A H -0.1906 -0.0204 0.3750 0.134 Uiso 1 1 calc R . .
H15B H -0.0790 0.0198 0.3147 0.134 Uiso 1 1 calc R . .
H15C H -0.2275 0.0691 0.3180 0.134 Uiso 1 1 calc R . .
C16 C 0.3302(3) 0.1047(3) 0.17126(15) 0.0397(7) Uani 1 1 d . . .
C17 C 0.4860(4) 0.1730(3) 0.18695(17) 0.0496(8) Uani 1 1 d . . .
C18 C 0.5881(3) 0.1067(3) 0.15277(18) 0.0570(8) Uani 1 1 d . . .
H18 H 0.6922 0.1528 0.1633 0.068 Uiso 1 1 calc R . .
C19 C 0.5402(4) -0.0244(3) 0.10402(18) 0.0551(8) Uani 1 1 d . . .
C20 C 0.3863(4) -0.0905(3) 0.08786(17) 0.0538(8) Uani 1 1 d . . .
H20 H 0.3522 -0.1788 0.0538 0.065 Uiso 1 1 calc R . .
C21 C 0.2790(3) -0.0291(3) 0.12103(17) 0.0471(7) Uani 1 1 d . . .
C22 C 0.5455(4) 0.3167(3) 0.2421(2) 0.0844(11) Uani 1 1 d . . .
H22A H 0.5448 0.3221 0.3019 0.127 Uiso 1 1 calc R . .
H22B H 0.4802 0.3662 0.2233 0.127 Uiso 1 1 calc R . .
H22C H 0.6493 0.3531 0.2362 0.127 Uiso 1 1 calc R . .
C23 C 0.6572(4) -0.0929(3) 0.0689(2) 0.0830(11) Uani 1 1 d . . .
H23A H 0.6056 -0.1660 0.0179 0.125 Uiso 1 1 calc R . .
H23B H 0.7039 -0.1253 0.1123 0.125 Uiso 1 1 calc R . .
H23C H 0.7359 -0.0306 0.0544 0.125 Uiso 1 1 calc R . .
C24 C 0.1108(4) -0.1065(3) 0.1032(2) 0.0808(10) Uani 1 1 d . . .
H24A H 0.0793 -0.1072 0.1571 0.121 Uiso 1 1 calc R . .
H24B H 0.0971 -0.1961 0.0685 0.121 Uiso 1 1 calc R . .
H24C H 0.0489 -0.0656 0.0725 0.121 Uiso 1 1 calc R . .
C25 C 0.2777(3) 0.1430(3) 0.35574(16) 0.0474(8) Uani 1 1 d . . .
H25 H 0.2685 0.1805 0.4123 0.057 Uiso 1 1 calc R . .
C26 C 0.3617(3) 0.0595(2) 0.35047(16) 0.0488(8) Uani 1 1 d . . .
H26 H 0.3760 0.0170 0.2960 0.059 Uiso 1 1 calc R . .
C27 C 0.4347(3) 0.0293(3) 0.42647(15) 0.0394(7) Uani 1 1 d . . .
C28 C 0.4559(3) 0.1140(2) 0.51004(16) 0.0442(7) Uani 1 1 d . . .
H28 H 0.4277 0.1924 0.5173 0.053 Uiso 1 1 calc R . .
C29 C 0.4826(3) -0.0851(3) 0.41784(15) 0.0426(7) Uani 1 1 d . . .
C30 C 0.5263(4) -0.2757(3) 0.32207(16) 0.0552(8) Uani 1 1 d . . .
H30A H 0.4688 -0.3430 0.3441 0.066 Uiso 1 1 calc R . .
H30B H 0.6330 -0.2460 0.3533 0.066 Uiso 1 1 calc R . .
C31 C 0.5182(4) -0.3321(3) 0.22617(16) 0.0580(9) Uani 1 1 d . . .
H31A H 0.5718 -0.4003 0.2178 0.070 Uiso 1 1 calc R . .
H31B H 0.5725 -0.2621 0.2051 0.070 Uiso 1 1 calc R . .
C32 C 0.3558(4) -0.3913(3) 0.17208(16) 0.0616(9) Uani 1 1 d . . .
H32A H 0.3043 -0.3219 0.1759 0.074 Uiso 1 1 calc R . .
H32B H 0.2982 -0.4569 0.1954 0.074 Uiso 1 1 calc R . .
C33 C 0.3544(4) -0.4569(3) 0.07666(17) 0.0631(9) Uani 1 1 d . . .
H33A H 0.4246 -0.3950 0.0561 0.076 Uiso 1 1 calc R . .
H33B H 0.3927 -0.5340 0.0724 0.076 Uiso 1 1 calc R . .
C34 C 0.1976(4) -0.4995(3) 0.01890(18) 0.0727(10) Uani 1 1 d . . .
H34A H 0.1546 -0.4245 0.0281 0.087 Uiso 1 1 calc R . .
H34B H 0.1304 -0.5684 0.0357 0.087 Uiso 1 1 calc R . .
C35 C 0.1970(4) -0.5515(3) -0.07743(18) 0.0907(12) Uani 1 1 d . . .
H35A H 0.2629 -0.4840 -0.0949 0.136 Uiso 1 1 calc R . .
H35B H 0.0935 -0.5747 -0.1103 0.136 Uiso 1 1 calc R . .
H35C H 0.2343 -0.6286 -0.0878 0.136 Uiso 1 1 calc R . .

loop_
_atom_site_aniso_label
_atom_site_aniso_U_11
_atom_site_aniso_U_22
_atom_site_aniso_U_33
_atom_site_aniso_U_23
_atom_site_aniso_U_13
_atom_site_aniso_U_12
O1 0.0813(16) 0.0549(13) 0.0337(11) 0.0067(9) 0.0039(10) 0.0392(12)
C1 0.0381(17) 0.0415(16) 0.0345(16) 0.0110(12) 0.0031(14) 0.0164(14)
C2 0.0406(18) 0.0461(18) 0.0452(17) 0.0148(14) 0.0087(15) 0.0177(16)
C3 0.054(2) 0.059(2) 0.066(2) 0.0228(17) 0.0139(18) 0.0303(18)
C4 0.058(2) 0.078(2) 0.058(2) 0.0372(18) 0.0094(18) 0.033(2)
C5 0.053(2) 0.070(2) 0.0409(17) 0.0261(16) 0.0113(16) 0.0259(18)
C6 0.0372(18) 0.0434(17) 0.0385(17) 0.0136(13) 0.0055(15) 0.0108(15)
C7 0.048(2) 0.0536(19) 0.0440(18) 0.0152(16) 0.0147(16) 0.0279(17)
C8 0.054(2) 0.056(2) 0.053(2) 0.0111(17) 0.0121(17) 0.0249(18)
C9 0.072(2) 0.067(2) 0.051(2) 0.0002(17) 0.0128(19) 0.024(2)
C10 0.085(3) 0.087(3) 0.053(2) 0.019(2) 0.027(2) 0.042(2)
C11 0.081(3) 0.074(2) 0.066(2) 0.026(2) 0.035(2) 0.020(2)
C12 0.063(2) 0.057(2) 0.053(2) 0.0152(16) 0.0181(18) 0.0160(18)
C13 0.075(3) 0.071(2) 0.077(2) 0.0100(19) 0.011(2) 0.001(2)
C14 0.149(4) 0.126(3) 0.060(2) 0.025(2) 0.048(3) 0.048(3)
C15 0.099(3) 0.077(3) 0.071(2) 0.013(2) 0.025(2) -0.011(2)
C16 0.043(2) 0.0516(19) 0.0290(15) 0.0148(14) 0.0076(14) 0.0177(17)
C17 0.045(2) 0.058(2) 0.0474(18) 0.0180(15) 0.0081(16) 0.0147(18)
C18 0.043(2) 0.079(3) 0.058(2) 0.0317(18) 0.0144(17) 0.021(2)
C19 0.064(3) 0.075(2) 0.0475(19) 0.0311(18) 0.0241(18) 0.038(2)
C20 0.071(2) 0.0505(19) 0.0435(18) 0.0109(15) 0.0162(18) 0.025(2)
C21 0.047(2) 0.055(2) 0.0403(17) 0.0170(15) 0.0075(16) 0.0148(18)
C22 0.061(2) 0.066(2) 0.109(3) 0.010(2) 0.014(2) 0.004(2)
C23 0.095(3) 0.112(3) 0.086(3) 0.051(2) 0.055(2) 0.069(2)
C24 0.066(3) 0.064(2) 0.090(2) -0.0005(19) 0.008(2) 0.007(2)
C25 0.054(2) 0.064(2) 0.0324(16) 0.0138(14) 0.0123(15) 0.0301(17)
C26 0.068(2) 0.0539(19) 0.0298(15) 0.0090(13) 0.0098(15) 0.0299(18)
C27 0.0501(19) 0.0459(18) 0.0292(16) 0.0154(13) 0.0096(14) 0.0211(15)
C28 0.057(2) 0.0428(17) 0.0401(17) 0.0122(14) 0.0082(15) 0.0289(15)
C29 0.056(2) 0.0461(18) 0.0280(16) 0.0077(14) 0.0105(14) 0.0206(16)
C30 0.078(2) 0.0493(19) 0.0451(18) 0.0114(14) 0.0145(17) 0.0335(18)
C31 0.077(2) 0.0519(19) 0.0444(18) 0.0049(14) 0.0156(18) 0.0250(18)
C32 0.074(3) 0.062(2) 0.0474(19) 0.0064(15) 0.0170(18) 0.0239(18)
C33 0.070(2) 0.063(2) 0.0503(19) 0.0051(16) 0.0094(18) 0.0222(18)
C34 0.070(3) 0.079(2) 0.057(2) 0.0047(17) 0.0078(19) 0.019(2)
C35 0.088(3) 0.122(3) 0.051(2) 0.0057(19) 0.009(2) 0.032(2)

loop_
_atom_type_symbol
_atom_type_description
_atom_type_scat_dispersion_real
_atom_type_scat_dispersion_imag
_atom_type_scat_source
C C 0.0033 0.0016 'International Tables Vol C Tables 4.2.6.8 and 6.1.1.4'
H H 0.0000 0.0000 'International Tables Vol C Tables 4.2.6.8 and 6.1.1.4'
O O 0.0106 0.0060 'International Tables Vol C Tables 4.2.6.8 and 6.1.1.4'

loop_
_geom_angle_atom_site_label_1
_geom_angle_atom_site_label_2
_geom_angle_atom_site_label_3
_geom_angle
_geom_angle_site_symmetry_1
_geom_angle_site_symmetry_3
_geom_angle_publ_flag
C29 O1 C30 117.33(19) . . ?
C2 C1 C6 119.1(2) . . ?
C2 C1 C25 116.8(2) . . ?
C6 C1 C25 124.2(2) . . ?
C3 C2 C1 119.7(2) . . ?
C3 C2 C7 119.7(2) . . ?
C1 C2 C7 120.5(2) . . ?
C4 C3 C2 121.0(3) . . ?
C3 C4 C5 119.4(3) . . ?
C6 C5 C4 121.8(3) . . ?
C5 C6 C1 119.1(2) . . ?
C5 C6 C16 118.4(2) . . ?
C1 C6 C16 122.5(2) . . ?
C12 C7 C8 120.3(2) . . ?
C12 C7 C2 119.3(3) . . ?
C8 C7 C2 120.3(3) . . ?
C9 C8 C7 118.1(3) . . ?
C9 C8 C13 120.3(3) . . ?
C7 C8 C13 121.5(3) . . ?
C10 C9 C8 122.4(3) . . ?
C9 C10 C11 118.3(3) . . ?
C9 C10 C14 121.3(3) . . ?
C11 C10 C14 120.4(3) . . ?
C10 C11 C12 121.7(3) . . ?
C11 C12 C7 119.2(3) . . ?
C11 C12 C15 119.3(3) . . ?
C7 C12 C15 121.5(3) . . ?
C17 C16 C21 119.5(3) . . ?
C17 C16 C6 120.5(2) . . ?
C21 C16 C6 120.0(3) . . ?
C16 C17 C18 119.2(3) . . ?
C16 C17 C22 120.8(3) . . ?
C18 C17 C22 120.0(3) . . ?
C19 C18 C17 122.2(3) . . ?
C20 C19 C18 118.3(3) . . ?
C20 C19 C23 121.6(3) . . ?
C18 C19 C23 120.1(3) . . ?
C19 C20 C21 121.9(3) . . ?
C20 C21 C16 119.0(3) . . ?
C20 C21 C24 120.1(3) . . ?
C16 C21 C24 120.9(3) . . ?
C26 C25 C1 134.3(2) . . ?
C25 C26 C27 123.4(2) . . ?
C29 C27 C28 117.5(2) . . ?
C29 C27 C26 121.6(2) . . ?
C28 C27 C26 120.9(2) . . ?
C29 C28 C27 121.9(2) 2_656 . ?
C28 C29 O1 123.4(2) 2_656 . ?
C28 C29 C27 120.6(2) 2_656 . ?
O1 C29 C27 116.0(2) . . ?
O1 C30 C31 107.9(2) . . ?
C30 C31 C32 114.5(3) . . ?
C31 C32 C33 112.1(2) . . ?
C34 C33 C32 113.6(3) . . ?
C33 C34 C35 114.2(3) . . ?

loop_
_geom_bond_atom_site_label_1
_geom_bond_atom_site_label_2
_geom_bond_distance
_geom_bond_site_symmetry_2
_geom_bond_publ_flag
O1 C29 1.381(3) . ?
O1 C30 1.429(3) . ?
C1 C2 1.411(3) . ?
C1 C6 1.412(3) . ?
C1 C25 1.470(3) . ?
C2 C3 1.385(3) . ?
C2 C7 1.506(3) . ?
C3 C4 1.377(3) . ?
C4 C5 1.382(4) . ?
C5 C6 1.378(3) . ?
C6 C16 1.494(3) . ?
C7 C12 1.391(4) . ?
C7 C8 1.401(3) . ?
C8 C9 1.395(4) . ?
C8 C13 1.506(4) . ?
C9 C10 1.372(4) . ?
C10 C11 1.381(4) . ?
C10 C14 1.536(4) . ?
C11 C12 1.388(4) . ?
C12 C15 1.522(4) . ?
C16 C17 1.389(4) . ?
C16 C21 1.402(3) . ?
C17 C18 1.390(4) . ?
C17 C22 1.512(3) . ?
C18 C19 1.372(4) . ?
C19 C20 1.368(4) . ?
C19 C23 1.525(4) . ?
C20 C21 1.396(4) . ?
C21 C24 1.509(4) . ?
C25 C26 1.310(3) . ?
C26 C27 1.474(3) . ?
C27 C29 1.391(3) . ?
C27 C28 1.391(3) . ?
C28 C29 1.375(3) 2_656 ?
C29 C28 1.375(3) 2_656 ?
C30 C31 1.508(3) . ?
C31 C32 1.512(4) . ?
C32 C33 1.530(3) . ?
C33 C34 1.497(4) . ?
C34 C35 1.523(4) . ?
